data_7215178
loop_
_publ_author_name
'Han, Rong-Min'
'Ma, Jian-Fang'
'Liu, Ying-Ying'
'Yang, Jin'

_publ_section_title
;
 Syntheses, structures, and photoluminescent properties of a series of
 coordination polymers based on a new
 2&#x2032;-carboxybiphenyl-4-ylmethylaminodiacetic acid and different
 N-donor ligands
;
_journal_issue 28
_journal_name_full CrystEngComm
_journal_page_first 5641
_journal_paper_doi 10.1039/c3ce40528a
_journal_volume 15
_journal_year 2013
_chemical_formula_moiety 'C56 H52 Co3 N6 O16'
_chemical_formula_sum 'C56 H52 Co3 N6 O16'
_chemical_formula_weight 1241.83
_chemical_name_systematic
;
 ?
;
_space_group_IT_number 14
_symmetry_cell_setting monoclinic
_symmetry_space_group_name_Hall '-P 2ybc'
_symmetry_space_group_name_H-M 'P 1 21/c 1'
_atom_sites_solution_hydrogens geom
_atom_sites_solution_primary direct
_atom_sites_solution_secondary difmap
_audit_creation_method SHELXL-97
_cell_angle_alpha 90
_cell_angle_beta 93.752(3)
_cell_angle_gamma 90
_cell_formula_units_Z 2
_cell_length_a 13.4440(5)
_cell_length_b 8.4060(4)
_cell_length_c 23.7830(7)
_cell_measurement_reflns_used 2188
_cell_measurement_temperature 293(2)
_cell_measurement_theta_max 29.2124
_cell_measurement_theta_min 2.9637
_cell_volume 2681.96(18)
_computing_cell_refinement CrysAlis
_computing_data_collection 'CrysAlis (Oxford Diffraction, 2006)'
_computing_data_reduction CrysAlis
_computing_structure_refinement 'SHELXL-97 (Sheldrick, 2008)'
_computing_structure_solution 'SHELXS-97 (Sheldrick, 2008)'
_diffrn_ambient_temperature 293(2)
_diffrn_detector_area_resol_mean 10.0
_diffrn_measured_fraction_theta_full 0.995
_diffrn_measured_fraction_theta_max 0.995
_diffrn_measurement_device_type 'Oxford Diffraction Gemini R Ultra'
_diffrn_measurement_method '\w scan'
_diffrn_radiation_monochromator graphite
_diffrn_radiation_source 'fine-focus sealed tube'
_diffrn_radiation_type MoK\a
_diffrn_radiation_wavelength 0.71069
_diffrn_reflns_av_R_equivalents 0.0393
_diffrn_reflns_av_sigmaI/netI 0.0572
_diffrn_reflns_limit_h_max 13
_diffrn_reflns_limit_h_min -16
_diffrn_reflns_limit_k_max 9
_diffrn_reflns_limit_k_min -10
_diffrn_reflns_limit_l_max 28
_diffrn_reflns_limit_l_min -21
_diffrn_reflns_number 9407
_diffrn_reflns_theta_full 25.00
_diffrn_reflns_theta_max 25.02
_diffrn_reflns_theta_min 2.97
_exptl_absorpt_coefficient_mu 0.995
_exptl_absorpt_correction_T_max 0.8651
_exptl_absorpt_correction_T_min 0.7962
_exptl_absorpt_correction_type multi-scan
_exptl_absorpt_process_details
;
CrysAlis (Oxford Diffraction, 2006)
;
_exptl_crystal_colour purple
_exptl_crystal_density_diffrn 1.538
_exptl_crystal_density_method 'not measured'
_exptl_crystal_description block
_exptl_crystal_F_000 1278
_exptl_crystal_size_max 0.24
_exptl_crystal_size_mid 0.16
_exptl_crystal_size_min 0.15
_refine_diff_density_max 0.743
_refine_diff_density_min -0.330
_refine_diff_density_rms 0.074
_refine_ls_extinction_method none
_refine_ls_goodness_of_fit_ref 1.038
_refine_ls_hydrogen_treatment mixed
_refine_ls_matrix_type full
_refine_ls_number_parameters 389
_refine_ls_number_reflns 4695
_refine_ls_number_restraints 18
_refine_ls_restrained_S_all 1.051
_refine_ls_R_factor_all 0.0615
_refine_ls_R_factor_gt 0.0441
_refine_ls_shift/su_max 0.000
_refine_ls_shift/su_mean 0.000
_refine_ls_structure_factor_coef Fsqd
_refine_ls_weighting_details 'calc w=1/[\s^2^(Fo^2^)+(0.0487P)^2^+0.8045P] where P=(Fo^2^+2Fc^2^)/3'
_refine_ls_weighting_scheme calc
_refine_ls_wR_factor_gt 0.0996
_refine_ls_wR_factor_ref 0.1098
_reflns_number_gt 3676
_reflns_number_total 4695
_reflns_threshold_expression >2\s(I)
_cod_data_source_file c3ce40528a.cif
_cod_data_source_block Compound-3
_cod_original_sg_symbol_Hall '-P 2ybc '
_cod_database_code 7215178

loop_
_symmetry_equiv_pos_as_xyz
'x, y, z'
'-x, y+1/2, -z+1/2'
'-x, -y, -z'
'x, -y-1/2, z-1/2'

loop_
_atom_site_label
_atom_site_type_symbol
_atom_site_fract_x
_atom_site_fract_y
_atom_site_fract_z
_atom_site_U_iso_or_equiv
_atom_site_adp_type
_atom_site_occupancy
_atom_site_symmetry_multiplicity
_atom_site_calc_flag
_atom_site_refinement_flags
_atom_site_disorder_assembly
_atom_site_disorder_group
Co2 Co 0.5000 0.0000 0.5000 0.02592(17) Uani 1 2 d S . .
Co1 Co 0.23810(3) 0.27154(5) 0.354463(18) 0.03090(15) Uani 1 1 d . . .
C1 C 0.1723(3) 1.1270(4) 0.59589(15) 0.0450(9) Uani 1 1 d . . .
H1 H 0.2184 1.1251 0.5684 0.054 Uiso 1 1 calc R . .
C2 C 0.1686(3) 1.2583(4) 0.63072(18) 0.0544(11) Uani 1 1 d . . .
H2 H 0.2129 1.3422 0.6272 0.065 Uiso 1 1 calc R . .
C3 C 0.0991(3) 1.2642(5) 0.67066(17) 0.0553(11) Uani 1 1 d . . .
H3 H 0.0941 1.3539 0.6932 0.066 Uiso 1 1 calc R . .
C4 C 0.0373(3) 1.1370(4) 0.67702(14) 0.0430(9) Uani 1 1 d . . .
H4 H -0.0093 1.1413 0.7042 0.052 Uiso 1 1 calc R . .
C5 C 0.0424(2) 1.0016(4) 0.64386(13) 0.0324(7) Uani 1 1 d . . .
C6 C 0.1089(2) 0.9975(4) 0.60087(13) 0.0314(7) Uani 1 1 d . . .
C7 C -0.0260(2) 0.8649(4) 0.65626(13) 0.0324(7) Uani 1 1 d . . .
C8 C 0.1118(2) 0.8635(4) 0.55947(13) 0.0327(7) Uani 1 1 d . . .
C9 C 0.1148(2) 0.7050(4) 0.57578(14) 0.0370(8) Uani 1 1 d . . .
H9 H 0.1163 0.6788 0.6138 0.044 Uiso 1 1 calc R . .
C10 C 0.1155(2) 0.5858(4) 0.53588(15) 0.0382(8) Uani 1 1 d . . .
H10 H 0.1161 0.4803 0.5476 0.046 Uiso 1 1 calc R . .
C11 C 0.1153(2) 0.6190(4) 0.47884(14) 0.0382(8) Uani 1 1 d . . .
C12 C 0.1115(3) 0.7760(5) 0.46294(15) 0.0462(10) Uani 1 1 d . . .
H12 H 0.1095 0.8016 0.4248 0.055 Uiso 1 1 calc R . .
C13 C 0.1104(3) 0.8974(4) 0.50252(14) 0.0417(9) Uani 1 1 d . . .
H13 H 0.1088 1.0028 0.4906 0.050 Uiso 1 1 calc R . .
C14 C 0.1220(2) 0.4866(4) 0.43588(16) 0.0440(9) Uani 1 1 d . A .
H14A H 0.0907 0.3921 0.4500 0.053 Uiso 1 1 calc R . .
H14B H 0.0847 0.5179 0.4014 0.053 Uiso 1 1 calc R . .
C15 C 0.2723(3) 0.5879(5) 0.39960(18) 0.0582(11) Uani 1 1 d U A .
H15A H 0.2941 0.6574 0.4305 0.070 Uiso 1 1 calc R . .
H15B H 0.2229 0.6451 0.3759 0.070 Uiso 1 1 calc R . .
C16 C 0.3604(2) 0.5502(4) 0.36555(15) 0.0378(8) Uani 1 1 d . A .
C17 C 0.2911(9) 0.3937(12) 0.4707(3) 0.042(3) Uani 0.76(3) 1 d PU A 1
C17' C 0.251(2) 0.343(3) 0.4762(7) 0.027(6) Uani 0.24(3) 1 d PU A 2
C18 C 0.3337(2) 0.2264(4) 0.46416(14) 0.0305(7) Uani 1 1 d . . .
C19 C 0.5747(2) 0.2868(4) 0.43594(14) 0.0364(8) Uani 1 1 d . . .
H19 H 0.5599 0.3365 0.4693 0.044 Uiso 1 1 calc R . .
C20 C 0.6042(2) 0.3800(4) 0.39278(14) 0.0372(8) Uani 1 1 d . . .
H20 H 0.6080 0.4899 0.3970 0.045 Uiso 1 1 calc R . .
C21 C 0.6283(2) 0.3094(4) 0.34256(14) 0.0347(8) Uani 1 1 d . . .
C22 C 0.6218(3) 0.1452(4) 0.33945(15) 0.0454(9) Uani 1 1 d . . .
H22 H 0.6383 0.0923 0.3070 0.055 Uiso 1 1 calc R . .
C23 C 0.5907(3) 0.0603(4) 0.38485(15) 0.0428(9) Uani 1 1 d . . .
H23 H 0.5868 -0.0499 0.3819 0.051 Uiso 1 1 calc R . .
C24 C 0.6575(2) 0.4090(4) 0.29480(14) 0.0355(8) Uani 1 1 d . . .
C25 C 0.6102(3) 0.5513(5) 0.28265(16) 0.0469(9) Uani 1 1 d . . .
H25 H 0.5575 0.5834 0.3035 0.056 Uiso 1 1 calc R . .
C26 C 0.6405(3) 0.6464(5) 0.23982(15) 0.0475(10) Uani 1 1 d . . .
H26 H 0.6073 0.7420 0.2326 0.057 Uiso 1 1 calc R . .
C27 C 0.7594(3) 0.4669(4) 0.21881(16) 0.0457(9) Uani 1 1 d . . .
H27 H 0.8100 0.4354 0.1964 0.055 Uiso 1 1 calc R . .
C28 C 0.7338(3) 0.3659(4) 0.26110(16) 0.0484(10) Uani 1 1 d . . .
H28 H 0.7672 0.2699 0.2671 0.058 Uiso 1 1 calc R . .
N1 N 0.22549(18) 0.4461(3) 0.42247(11) 0.0295(6) Uani 1 1 d U . .
N2 N 0.56612(19) 0.1284(3) 0.43282(11) 0.0334(6) Uani 1 1 d . . .
N3 N 0.7158(2) 0.6073(3) 0.20805(11) 0.0378(7) Uani 1 1 d . . .
O1 O 0.00509(19) 0.7680(4) 0.69321(12) 0.0611(8) Uani 1 1 d . . .
O2 O -0.11053(16) 0.8610(3) 0.63014(9) 0.0374(5) Uani 1 1 d . . .
O3 O 0.42714(18) 0.6529(3) 0.36302(11) 0.0546(7) Uani 1 1 d . . .
O4 O 0.35696(18) 0.4199(3) 0.33951(11) 0.0525(7) Uani 1 1 d . . .
O5 O 0.39135(16) 0.1815(3) 0.50410(9) 0.0367(5) Uani 1 1 d . A .
O6 O 0.31554(17) 0.1525(3) 0.41846(10) 0.0412(6) Uani 1 1 d . A .
O1W O 0.1459(2) 0.4183(3) 0.29864(11) 0.0514(7) Uani 1 1 d . . .
H1A H 0.168(3) 0.434(6) 0.268(2) 0.077 Uiso 1 1 d . . .
H1B H 0.084(3) 0.356(6) 0.2992(18) 0.077 Uiso 1 1 d . . .
O2W O 0.41196(19) -0.1199(3) 0.43970(10) 0.0375(6) Uani 1 1 d . . .
H2A H 0.425(3) -0.189(5) 0.4196(17) 0.056 Uiso 1 1 d . . .
H2B H 0.372(3) -0.040(5) 0.4259(17) 0.056 Uiso 1 1 d . . .

loop_
_atom_site_aniso_label
_atom_site_aniso_U_11
_atom_site_aniso_U_22
_atom_site_aniso_U_33
_atom_site_aniso_U_23
_atom_site_aniso_U_13
_atom_site_aniso_U_12
Co2 0.0332(3) 0.0240(3) 0.0208(3) 0.0041(2) 0.0039(2) -0.0035(2)
Co1 0.0319(3) 0.0341(3) 0.0269(3) -0.01059(19) 0.00352(18) 0.00022(19)
C1 0.043(2) 0.053(2) 0.039(2) 0.0070(18) 0.0044(17) -0.0041(18)
C2 0.064(3) 0.040(2) 0.056(3) -0.0001(19) -0.014(2) -0.0186(19)
C3 0.075(3) 0.047(2) 0.042(2) -0.0174(18) -0.011(2) -0.002(2)
C4 0.050(2) 0.052(2) 0.0261(18) -0.0123(17) -0.0045(16) 0.0038(18)
C5 0.0282(16) 0.0428(19) 0.0254(17) -0.0012(14) -0.0049(14) 0.0025(14)
C6 0.0303(16) 0.0374(18) 0.0262(17) -0.0001(14) -0.0005(14) 0.0033(14)
C7 0.0336(18) 0.043(2) 0.0207(16) -0.0071(15) 0.0073(14) 0.0024(15)
C8 0.0273(16) 0.042(2) 0.0291(18) -0.0044(15) 0.0053(14) 0.0032(14)
C9 0.0421(19) 0.041(2) 0.0295(18) -0.0014(15) 0.0127(15) 0.0042(16)
C10 0.0384(19) 0.0351(19) 0.043(2) -0.0030(16) 0.0137(16) 0.0030(15)
C11 0.0271(17) 0.049(2) 0.038(2) -0.0105(17) 0.0011(15) 0.0110(15)
C12 0.054(2) 0.060(3) 0.0253(18) 0.0001(17) 0.0057(16) 0.0292(19)
C13 0.051(2) 0.043(2) 0.0319(19) 0.0037(16) 0.0106(16) 0.0161(17)
C14 0.0370(19) 0.055(2) 0.040(2) -0.0168(17) 0.0043(16) 0.0079(17)
C15 0.060(2) 0.047(2) 0.071(3) -0.027(2) 0.030(2) -0.0121(18)
C16 0.0364(18) 0.0366(19) 0.041(2) -0.0099(17) 0.0080(16) -0.0016(16)
C17 0.049(4) 0.041(4) 0.034(3) -0.009(2) -0.007(3) 0.011(3)
C17' 0.029(8) 0.027(7) 0.025(6) 0.003(4) 0.002(4) 0.008(4)
C18 0.0317(17) 0.0351(18) 0.0254(17) -0.0032(15) 0.0067(14) 0.0003(14)
C19 0.047(2) 0.0358(19) 0.0266(18) 0.0033(15) 0.0044(15) -0.0112(16)
C20 0.046(2) 0.0318(18) 0.0342(19) 0.0061(15) 0.0060(16) -0.0100(15)
C21 0.0322(17) 0.0399(19) 0.0323(18) 0.0128(15) 0.0047(15) -0.0027(15)
C22 0.061(2) 0.043(2) 0.035(2) 0.0057(16) 0.0209(18) 0.0009(18)
C23 0.057(2) 0.0312(18) 0.043(2) 0.0063(16) 0.0209(18) 0.0008(16)
C24 0.0373(18) 0.0379(19) 0.0317(18) 0.0125(15) 0.0062(15) -0.0048(15)
C25 0.0412(19) 0.055(2) 0.046(2) 0.0214(19) 0.0155(17) 0.0080(18)
C26 0.044(2) 0.056(2) 0.044(2) 0.0270(19) 0.0134(18) 0.0117(18)
C27 0.050(2) 0.043(2) 0.047(2) 0.0158(18) 0.0239(18) 0.0045(17)
C28 0.055(2) 0.041(2) 0.051(2) 0.0155(18) 0.0214(19) 0.0060(18)
N1 0.0296(13) 0.0282(13) 0.0307(14) -0.0072(11) 0.0019(11) 0.0021(11)
N2 0.0370(15) 0.0344(15) 0.0293(15) 0.0089(12) 0.0071(12) -0.0036(12)
N3 0.0404(16) 0.0416(17) 0.0321(16) 0.0134(13) 0.0086(13) -0.0002(13)
O1 0.0474(16) 0.085(2) 0.0496(17) 0.0300(15) -0.0047(13) -0.0059(14)
O2 0.0336(12) 0.0456(14) 0.0325(13) -0.0029(11) -0.0020(10) -0.0033(11)
O3 0.0518(15) 0.0467(15) 0.0691(19) -0.0243(14) 0.0321(14) -0.0161(13)
O4 0.0512(15) 0.0510(16) 0.0585(17) -0.0301(13) 0.0268(13) -0.0151(12)
O5 0.0446(13) 0.0405(13) 0.0248(12) 0.0012(10) 0.0013(11) 0.0101(11)
O6 0.0480(14) 0.0357(13) 0.0384(14) -0.0098(11) -0.0094(11) 0.0104(11)
O1W 0.0625(18) 0.0540(17) 0.0366(15) 0.0055(13) -0.0055(13) -0.0087(14)
O2W 0.0452(14) 0.0269(13) 0.0394(14) -0.0070(10) -0.0040(11) -0.0016(11)

loop_
_atom_type_symbol
_atom_type_description
_atom_type_scat_dispersion_real
_atom_type_scat_dispersion_imag
_atom_type_scat_source
C C 0.0033 0.0016 'International Tables Vol C Tables 4.2.6.8 and 6.1.1.4'
H H 0.0000 0.0000 'International Tables Vol C Tables 4.2.6.8 and 6.1.1.4'
N N 0.0061 0.0033 'International Tables Vol C Tables 4.2.6.8 and 6.1.1.4'
O O 0.0106 0.0060 'International Tables Vol C Tables 4.2.6.8 and 6.1.1.4'
Co Co 0.3494 0.9721 'International Tables Vol C Tables 4.2.6.8 and 6.1.1.4'

loop_
_geom_angle_atom_site_label_1
_geom_angle_atom_site_label_2
_geom_angle_atom_site_label_3
_geom_angle
_geom_angle_site_symmetry_1
_geom_angle_site_symmetry_3
O2W Co2 O2W 180.000(1) . 3_656
O2W Co2 O5 91.03(10) . .
O2W Co2 O5 88.97(10) 3_656 .
O2W Co2 O5 88.97(10) . 3_656
O2W Co2 O5 91.03(10) 3_656 3_656
O5 Co2 O5 180.00(11) . 3_656
O2W Co2 N2 91.43(10) . 3_656
O2W Co2 N2 88.57(10) 3_656 3_656
O5 Co2 N2 90.42(9) . 3_656
O5 Co2 N2 89.58(9) 3_656 3_656
O2W Co2 N2 88.57(10) . .
O2W Co2 N2 91.43(10) 3_656 .
O5 Co2 N2 89.58(9) . .
O5 Co2 N2 90.42(9) 3_656 .
N2 Co2 N2 180.000(1) 3_656 .
O6 Co1 O4 93.51(11) . .
O6 Co1 O2 89.57(9) . 3_566
O4 Co1 O2 175.15(10) . 3_566
O6 Co1 O1W 170.25(10) . .
O4 Co1 O1W 88.21(12) . .
O2 Co1 O1W 88.13(10) 3_566 .
O6 Co1 N3 92.57(10) . 2_645
O4 Co1 N3 90.43(10) . 2_645
O2 Co1 N3 93.18(10) 3_566 2_645
O1W Co1 N3 97.02(11) . 2_645
O6 Co1 N1 80.75(9) . .
O4 Co1 N1 79.77(9) . .
O2 Co1 N1 97.05(9) 3_566 .
O1W Co1 N1 90.13(10) . .
N3 Co1 N1 167.71(10) 2_645 .
C2 C1 C6 121.8(4) . .
C2 C1 H1 119.1 . .
C6 C1 H1 119.1 . .
C3 C2 C1 119.6(3) . .
C3 C2 H2 120.2 . .
C1 C2 H2 120.2 . .
C4 C3 C2 119.5(3) . .
C4 C3 H3 120.2 . .
C2 C3 H3 120.2 . .
C3 C4 C5 121.6(3) . .
C3 C4 H4 119.2 . .
C5 C4 H4 119.2 . .
C4 C5 C6 119.5(3) . .
C4 C5 C7 117.3(3) . .
C6 C5 C7 123.2(3) . .
C1 C6 C5 117.8(3) . .
C1 C6 C8 119.3(3) . .
C5 C6 C8 122.9(3) . .
O1 C7 O2 125.4(3) . .
O1 C7 C5 116.9(3) . .
O2 C7 C5 117.6(3) . .
C13 C8 C9 118.0(3) . .
C13 C8 C6 119.3(3) . .
C9 C8 C6 122.7(3) . .
C10 C9 C8 120.4(3) . .
C10 C9 H9 119.8 . .
C8 C9 H9 119.8 . .
C9 C10 C11 121.9(3) . .
C9 C10 H10 119.1 . .
C11 C10 H10 119.1 . .
C12 C11 C10 117.5(3) . .
C12 C11 C14 121.5(3) . .
C10 C11 C14 121.0(3) . .
C11 C12 C13 121.4(3) . .
C11 C12 H12 119.3 . .
C13 C12 H12 119.3 . .
C8 C13 C12 120.8(3) . .
C8 C13 H13 119.6 . .
C12 C13 H13 119.6 . .
N1 C14 C11 114.2(3) . .
N1 C14 H14A 108.7 . .
C11 C14 H14A 108.7 . .
N1 C14 H14B 108.7 . .
C11 C14 H14B 108.7 . .
H14A C14 H14B 107.6 . .
N1 C15 C16 113.4(3) . .
N1 C15 H15A 108.9 . .
C16 C15 H15A 108.9 . .
N1 C15 H15B 108.9 . .
C16 C15 H15B 108.9 . .
H15A C15 H15B 107.7 . .
O3 C16 O4 125.6(3) . .
O3 C16 C15 118.1(3) . .
O4 C16 C15 116.2(3) . .
N1 C17 C18 113.9(4) . .
C18 C17' N1 109.3(12) . .
O5 C18 O6 125.7(3) . .
O5 C18 C17' 118.5(7) . .
O6 C18 C17' 112.2(9) . .
O5 C18 C17 114.8(3) . .
O6 C18 C17 119.2(3) . .
C17' C18 C17 26.5(8) . .
N2 C19 C20 123.7(3) . .
N2 C19 H19 118.1 . .
C20 C19 H19 118.1 . .
C19 C20 C21 119.6(3) . .
C19 C20 H20 120.2 . .
C21 C20 H20 120.2 . .
C22 C21 C20 117.0(3) . .
C22 C21 C24 122.7(3) . .
C20 C21 C24 120.3(3) . .
C23 C22 C21 119.6(3) . .
C23 C22 H22 120.2 . .
C21 C22 H22 120.2 . .
N2 C23 C22 123.4(3) . .
N2 C23 H23 118.3 . .
C22 C23 H23 118.3 . .
C25 C24 C28 117.0(3) . .
C25 C24 C21 120.6(3) . .
C28 C24 C21 122.4(3) . .
C24 C25 C26 120.3(3) . .
C24 C25 H25 119.8 . .
C26 C25 H25 119.8 . .
N3 C26 C25 123.0(3) . .
N3 C26 H26 118.5 . .
C25 C26 H26 118.5 . .
N3 C27 C28 123.9(3) . .
N3 C27 H27 118.1 . .
C28 C27 H27 118.1 . .
C27 C28 C24 119.3(3) . .
C27 C28 H28 120.3 . .
C24 C28 H28 120.3 . .
C17 N1 C15 106.4(6) . .
C17 N1 C14 115.1(5) . .
C15 N1 C14 108.8(3) . .
C17 N1 C17' 26.5(7) . .
C15 N1 C17' 132.3(13) . .
C14 N1 C17' 96.5(9) . .
C17 N1 Co1 107.7(2) . .
C15 N1 Co1 102.34(19) . .
C14 N1 Co1 115.40(19) . .
C17' N1 Co1 102.0(7) . .
C23 N2 C19 116.6(3) . .
C23 N2 Co2 123.5(2) . .
C19 N2 Co2 119.5(2) . .
C27 N3 C26 116.5(3) . .
C27 N3 Co1 123.9(2) . 2_655
C26 N3 Co1 119.6(2) . 2_655
C7 O2 Co1 130.5(2) . 3_566
C16 O4 Co1 116.3(2) . .
C18 O5 Co2 125.5(2) . .
C18 O6 Co1 117.4(2) . .
Co1 O1W H1A 115(3) . .
Co1 O1W H1B 98(3) . .
H1A O1W H1B 117(4) . .
Co2 O2W H2A 131(3) . .
Co2 O2W H2B 101(2) . .
H2A O2W H2B 118(4) . .

loop_
_geom_bond_atom_site_label_1
_geom_bond_atom_site_label_2
_geom_bond_distance
_geom_bond_site_symmetry_2
Co2 O2W 2.062(2) .
Co2 O2W 2.062(2) 3_656
Co2 O5 2.119(2) .
Co2 O5 2.119(2) 3_656
Co2 N2 2.166(2) 3_656
Co2 N2 2.166(2) .
Co1 O6 2.048(2) .
Co1 O4 2.076(2) .
Co1 O2 2.097(2) 3_566
Co1 O1W 2.146(3) .
Co1 N3 2.150(3) 2_645
Co1 N1 2.199(2) .
C1 C2 1.383(5) .
C1 C6 1.392(5) .
C1 H1 0.9300 .
C2 C3 1.377(6) .
C2 H2 0.9300 .
C3 C4 1.369(5) .
C3 H3 0.9300 .
C4 C5 1.389(5) .
C4 H4 0.9300 .
C5 C6 1.402(4) .
C5 C7 1.513(5) .
C6 C8 1.498(4) .
C7 O1 1.250(4) .
C7 O2 1.260(4) .
C8 C13 1.383(5) .
C8 C9 1.388(5) .
C9 C10 1.380(5) .
C9 H9 0.9300 .
C10 C11 1.385(5) .
C10 H10 0.9300 .
C11 C12 1.373(5) .
C11 C14 1.517(5) .
C12 C13 1.389(5) .
C12 H12 0.9300 .
C13 H13 0.9300 .
C14 N1 1.487(4) .
C14 H14A 0.9700 .
C14 H14B 0.9700 .
C15 N1 1.469(5) .
C15 C16 1.512(5) .
C15 H15A 0.9700 .
C15 H15B 0.9700 .
C16 O3 1.249(4) .
C16 O4 1.258(4) .
C17 N1 1.468(6) .
C17 C18 1.530(7) .
C17' C18 1.520(16) .
C17' N1 1.562(18) .
C18 O5 1.245(4) .
C18 O6 1.262(4) .
C19 N2 1.339(4) .
C19 C20 1.370(4) .
C19 H19 0.9300 .
C20 C21 1.391(5) .
C20 H20 0.9300 .
C21 C22 1.385(5) .
C21 C24 1.485(4) .
C22 C23 1.381(5) .
C22 H22 0.9300 .
C23 N2 1.337(4) .
C23 H23 0.9300 .
C24 C25 1.376(5) .
C24 C28 1.391(5) .
C25 C26 1.377(5) .
C25 H25 0.9300 .
C26 N3 1.344(4) .
C26 H26 0.9300 .
C27 N3 1.335(4) .
C27 C28 1.377(5) .
C27 H27 0.9300 .
C28 H28 0.9300 .
N3 Co1 2.150(3) 2_655
O2 Co1 2.097(2) 3_566
O1W H1A 0.82(5) .
O1W H1B 0.98(5) .
O2W H2A 0.78(4) .
O2W H2B 0.91(4) .

loop_
_geom_torsion_atom_site_label_1
_geom_torsion_atom_site_label_2
_geom_torsion_atom_site_label_3
_geom_torsion_atom_site_label_4
_geom_torsion
_geom_torsion_site_symmetry_1
_geom_torsion_site_symmetry_4
C6 C1 C2 C3 -1.6(6) . .
C1 C2 C3 C4 2.8(6) . .
C2 C3 C4 C5 -0.4(6) . .
C3 C4 C5 C6 -3.3(5) . .
C3 C4 C5 C7 177.1(3) . .
C2 C1 C6 C5 -2.0(5) . .
C2 C1 C6 C8 176.0(3) . .
C4 C5 C6 C1 4.3(5) . .
C7 C5 C6 C1 -176.1(3) . .
C4 C5 C6 C8 -173.5(3) . .
C7 C5 C6 C8 6.0(5) . .
C4 C5 C7 O1 -86.7(4) . .
C6 C5 C7 O1 93.7(4) . .
C4 C5 C7 O2 90.9(4) . .
C6 C5 C7 O2 -88.7(4) . .
C1 C6 C8 C13 -47.3(4) . .
C5 C6 C8 C13 130.5(3) . .
C1 C6 C8 C9 133.3(3) . .
C5 C6 C8 C9 -48.9(4) . .
C13 C8 C9 C10 -0.6(5) . .
C6 C8 C9 C10 178.8(3) . .
C8 C9 C10 C11 1.3(5) . .
C9 C10 C11 C12 -1.8(5) . .
C9 C10 C11 C14 176.5(3) . .
C10 C11 C12 C13 1.7(5) . .
C14 C11 C12 C13 -176.7(3) . .
C9 C8 C13 C12 0.4(5) . .
C6 C8 C13 C12 -179.0(3) . .
C11 C12 C13 C8 -1.0(5) . .
C12 C11 C14 N1 87.5(4) . .
C10 C11 C14 N1 -90.8(4) . .
N1 C15 C16 O3 -152.5(3) . .
N1 C15 C16 O4 31.3(5) . .
N1 C17' C18 O5 151.4(11) . .
N1 C17' C18 O6 -49(2) . .
N1 C17' C18 C17 62.5(17) . .
N1 C17 C18 O5 178.4(7) . .
N1 C17 C18 O6 4.3(13) . .
N1 C17 C18 C17' -77.0(16) . .
N2 C19 C20 C21 -0.9(5) . .
C19 C20 C21 C22 -0.7(5) . .
C19 C20 C21 C24 178.2(3) . .
C20 C21 C22 C23 1.1(5) . .
C24 C21 C22 C23 -177.7(3) . .
C21 C22 C23 N2 -0.2(6) . .
C22 C21 C24 C25 139.9(4) . .
C20 C21 C24 C25 -39.0(5) . .
C22 C21 C24 C28 -41.3(5) . .
C20 C21 C24 C28 139.9(4) . .
C28 C24 C25 C26 -1.7(6) . .
C21 C24 C25 C26 177.2(3) . .
C24 C25 C26 N3 0.1(6) . .
N3 C27 C28 C24 0.8(6) . .
C25 C24 C28 C27 1.3(6) . .
C21 C24 C28 C27 -177.6(3) . .
C18 C17 N1 C15 -118.7(9) . .
C18 C17 N1 C14 120.7(7) . .
C18 C17 N1 C17' 71.9(16) . .
C18 C17 N1 Co1 -9.6(11) . .
C16 C15 N1 C17 76.3(4) . .
C16 C15 N1 C14 -159.1(3) . .
C16 C15 N1 C17' 82.6(9) . .
C16 C15 N1 Co1 -36.6(4) . .
C11 C14 N1 C17 59.4(6) . .
C11 C14 N1 C15 -59.9(4) . .
C11 C14 N1 C17' 79.1(11) . .
C11 C14 N1 Co1 -174.3(2) . .
C18 C17' N1 C17 -67.8(18) . .
C18 C17' N1 C15 -81.6(18) . .
C18 C17' N1 C14 155.5(17) . .
C18 C17' N1 Co1 38(2) . .
O6 Co1 N1 C17 9.1(7) . .
O4 Co1 N1 C17 -86.2(7) . .
O2 Co1 N1 C17 97.5(7) 3_566 .
O1W Co1 N1 C17 -174.4(7) . .
N3 Co1 N1 C17 -48.6(8) 2_645 .
O6 Co1 N1 C15 121.0(2) . .
O4 Co1 N1 C15 25.7(2) . .
O2 Co1 N1 C15 -150.6(2) 3_566 .
O1W Co1 N1 C15 -62.4(2) . .
N3 Co1 N1 C15 63.3(6) 2_645 .
O6 Co1 N1 C14 -121.0(2) . .
O4 Co1 N1 C14 143.7(2) . .
O2 Co1 N1 C14 -32.6(2) 3_566 .
O1W Co1 N1 C14 55.6(2) . .
N3 Co1 N1 C14 -178.7(4) 2_645 .
O6 Co1 N1 C17' -17.7(12) . .
O4 Co1 N1 C17' -113.0(12) . .
O2 Co1 N1 C17' 70.7(12) 3_566 .
O1W Co1 N1 C17' 158.8(12) . .
N3 Co1 N1 C17' -75.4(13) 2_645 .
C22 C23 N2 C19 -1.3(5) . .
C22 C23 N2 Co2 172.1(3) . .
C20 C19 N2 C23 1.9(5) . .
C20 C19 N2 Co2 -171.8(3) . .
O2W Co2 N2 C23 -41.3(3) . .
O2W Co2 N2 C23 138.7(3) 3_656 .
O5 Co2 N2 C23 -132.4(3) . .
O5 Co2 N2 C23 47.6(3) 3_656 .
N2 Co2 N2 C23 -79(100) 3_656 .
O2W Co2 N2 C19 131.9(2) . .
O2W Co2 N2 C19 -48.1(2) 3_656 .
O5 Co2 N2 C19 40.9(2) . .
O5 Co2 N2 C19 -139.1(2) 3_656 .
N2 Co2 N2 C19 95(100) 3_656 .
C28 C27 N3 C26 -2.4(6) . .
C28 C27 N3 Co1 175.9(3) . 2_655
C25 C26 N3 C27 2.0(6) . .
C25 C26 N3 Co1 -176.5(3) . 2_655
O1 C7 O2 Co1 12.3(5) . 3_566
C5 C7 O2 Co1 -165.0(2) . 3_566
O3 C16 O4 Co1 178.3(3) . .
C15 C16 O4 Co1 -5.8(5) . .
O6 Co1 O4 C16 -92.1(3) . .
O2 Co1 O4 C16 37.3(13) 3_566 .
O1W Co1 O4 C16 78.3(3) . .
N3 Co1 O4 C16 175.3(3) 2_645 .
N1 Co1 O4 C16 -12.1(3) . .
O6 C18 O5 Co2 15.4(5) . .
C17' C18 O5 Co2 172.3(15) . .
C17 C18 O5 Co2 -158.2(6) . .
O2W Co2 O5 C18 -31.7(3) . .
O2W Co2 O5 C18 148.3(3) 3_656 .
O5 Co2 O5 C18 120(100) 3_656 .
N2 Co2 O5 C18 -123.1(3) 3_656 .
N2 Co2 O5 C18 56.9(3) . .
O5 C18 O6 Co1 -169.0(2) . .
C17' C18 O6 Co1 32.9(13) . .
C17 C18 O6 Co1 4.4(7) . .
O4 Co1 O6 C18 71.3(2) . .
O2 Co1 O6 C18 -104.9(2) 3_566 .
O1W Co1 O6 C18 -28.6(7) . .
N3 Co1 O6 C18 161.9(2) 2_645 .
N1 Co1 O6 C18 -7.7(2) . .
